data_7236122
loop_
_publ_author_name
'Huang, Shaohua'
'Zhang, Guangye'
'Knutson, Nicholas S.'
'Fontana, Matthew T.'
'Huber, Rachel C.'
'Ferreira, Amy S.'
'Tolbert, Sarah H.'
'Schwartz, Benjamin J.'
'Rubin, Yves'

_publ_section_title
;
 Beyond PCBM: methoxylated 1,4-bisbenzyl[60]fullerene adducts for
 efficient organic solar cells
;
_journal_issue 2
_journal_name_full 'Journal of Materials Chemistry A'
_journal_page_first 416
_journal_paper_doi 10.1039/C5TA07688A
_journal_volume 4
_journal_year 2016
_chemical_formula_moiety 'C78 H22 O4, C S2'
_chemical_formula_sum 'C79 H22 O4 S2'
_chemical_formula_weight 1099.08
_space_group_crystal_system monoclinic
_space_group_IT_number 14
_space_group_name_Hall '-P 2ybc'
_space_group_name_H-M_alt 'P 1 21/c 1'
_atom_sites_solution_hydrogens geom
_audit_creation_method SHELXL-2014
_audit_update_record
;
2015-09-22 deposited with the CCDC.
2015-11-03 downloaded from the CCDC.
;
_cell_angle_alpha 90
_cell_angle_beta 91.007(4)
_cell_angle_gamma 90
_cell_formula_units_Z 4
_cell_length_a 22.5676(11)
_cell_length_b 10.4737(5)
_cell_length_c 19.3379(10)
_cell_measurement_reflns_used 2404
_cell_measurement_temperature 100(2)
_cell_measurement_theta_max 67.21
_cell_measurement_theta_min 4.65
_cell_volume 4570.1(4)
_computing_cell_refinement 'SAINT V8.34A (Bruker AXS Inc., 2014'
_computing_data_collection 'Bruker Apex2, 2014.3-0'
_computing_data_reduction 'SAINT V8.34AB (Bruker AXS Inc., 2014'
_computing_molecular_graphics 'Bruker SHELXTL'
_computing_publication_material 'Bruker SHELXTL'
_computing_structure_refinement 'SHELXL-2014 (Sheldrick, 2014)'
_computing_structure_solution 'XT (Sheldrick, 2014)'
_diffrn_ambient_temperature 100(2)
_diffrn_detector_area_resol_mean 8.3333
_diffrn_measured_fraction_theta_full 0.997
_diffrn_measured_fraction_theta_max 0.991
_diffrn_measurement_device_type 'Bruker SMART APEX II Duo CCD'
_diffrn_measurement_method 'Omega and Phi Scans'
_diffrn_radiation_type CuK\a
_diffrn_radiation_wavelength 1.54178
_diffrn_reflns_av_unetI/netI 0.1668
_diffrn_reflns_Laue_measured_fraction_full 0.997
_diffrn_reflns_Laue_measured_fraction_max 0.991
_diffrn_reflns_limit_h_max 26
_diffrn_reflns_limit_h_min -26
_diffrn_reflns_limit_k_max 12
_diffrn_reflns_limit_k_min 0
_diffrn_reflns_limit_l_max 23
_diffrn_reflns_limit_l_min 0
_diffrn_reflns_number 14135
_diffrn_reflns_point_group_measured_fraction_full 0.997
_diffrn_reflns_point_group_measured_fraction_max 0.991
_diffrn_reflns_theta_full 67.679
_diffrn_reflns_theta_max 68.235
_diffrn_reflns_theta_min 1.958
_diffrn_source 'I\mS micro--focus source'
_exptl_absorpt_coefficient_mu 1.599
_exptl_absorpt_correction_T_max 0.75
_exptl_absorpt_correction_T_min 0.55
_exptl_absorpt_correction_type multi-scan
_exptl_absorpt_process_details 'Twinabs-V2012/1 (Bruker AXS Inc.)'
_exptl_crystal_colour black-red
_exptl_crystal_density_diffrn 1.597
_exptl_crystal_description platelet
_exptl_crystal_F_000 2240
_exptl_crystal_size_max 0.100
_exptl_crystal_size_mid 0.060
_exptl_crystal_size_min 0.020
_refine_diff_density_max 0.604
_refine_diff_density_min -0.404
_refine_diff_density_rms 0.097
_refine_ls_extinction_coef 0.00103(15)
_refine_ls_extinction_expression Fc^*^=kFc[1+0.001xFc^2^\l^3^/sin(2\q)]^-1/4^
_refine_ls_extinction_method SHELXL
_refine_ls_goodness_of_fit_ref 1.023
_refine_ls_hydrogen_treatment constr
_refine_ls_matrix_type full
_refine_ls_number_parameters 772
_refine_ls_number_reflns 14135
_refine_ls_number_restraints 0
_refine_ls_restrained_S_all 1.023
_refine_ls_R_factor_all 0.1405
_refine_ls_R_factor_gt 0.0853
_refine_ls_shift/su_max 0.000
_refine_ls_shift/su_mean 0.000
_refine_ls_structure_factor_coef Fsqd
_refine_ls_weighting_details 'w=1/[\s^2^(Fo^2^)+(0.0526P)^2^+6.2906P] where P=(Fo^2^+2Fc^2^)/3'
_refine_ls_weighting_scheme calc
_refine_ls_wR_factor_gt 0.1937
_refine_ls_wR_factor_ref 0.2220
_reflns_Friedel_coverage 0.000
_reflns_number_gt 8453
_reflns_number_total 14135
_reflns_threshold_expression 'I > 2\s(I)'
_cod_data_source_file c5ta07688a2.cif
_cod_data_source_block yr1412-twin5
_cod_original_sg_symbol_H-M 'P 21/c'
_cod_database_code 7236122
_shelx_space_group_comment
; 
The symmetry employed for this shelxl refinement is uniquely defined 
by the following loop, which should always be used as a source of 
symmetry information in preference to the above space-group names. 
They are only intended as comments. 
;
_shelx_estimated_absorpt_t_min 0.856
_shelx_estimated_absorpt_t_max 0.969
_shelxl_version_number 2014-3

loop_
_space_group_symop_operation_xyz
'x, y, z'
'-x, y+1/2, -z+1/2'
'-x, -y, -z'
'x, -y-1/2, z-1/2'

loop_
_atom_site_label
_atom_site_type_symbol
_atom_site_fract_x
_atom_site_fract_y
_atom_site_fract_z
_atom_site_U_iso_or_equiv
_atom_site_adp_type
_atom_site_occupancy
_atom_site_site_symmetry_order
_atom_site_calc_flag
_atom_site_refinement_flags_posn
_atom_site_refinement_flags_adp
O1 O 0.71989(19) 1.2300(4) 0.53917(19) 0.0329(10) Uani 1 1 d . .
O2 O 0.48859(18) 1.1766(4) 0.62060(18) 0.0310(10) Uani 1 1 d . .
O3 O 0.43171(18) 0.8426(4) 0.70087(18) 0.0302(10) Uani 1 1 d . .
O4 O 0.61397(18) 0.6331(4) 0.55166(18) 0.0256(9) Uani 1 1 d . .
C1 C 0.8404(3) 0.8685(6) 0.5985(2) 0.0257(14) Uani 1 1 d . .
C2 C 0.8832(3) 0.7716(7) 0.6183(3) 0.0312(16) Uani 1 1 d . .
C3 C 0.9310(3) 0.8340(7) 0.6576(3) 0.0337(16) Uani 1 1 d . .
C4 C 0.9173(3) 0.9672(7) 0.6625(3) 0.0322(16) Uani 1 1 d . .
C5 C 0.8615(3) 0.9884(7) 0.6253(3) 0.0323(15) Uani 1 1 d . .
C6 C 0.8211(3) 1.0743(6) 0.6504(3) 0.0304(15) Uani 1 1 d . .
C7 C 0.8352(3) 1.1462(6) 0.7144(3) 0.0281(14) Uani 1 1 d . .
C8 C 0.8891(3) 1.1270(6) 0.7496(3) 0.0325(15) Uani 1 1 d . .
C9 C 0.9308(3) 1.0331(7) 0.7231(3) 0.0352(16) Uani 1 1 d . .
C10 C 0.9576(3) 0.9672(7) 0.7815(3) 0.0303(15) Uani 1 1 d . .
C11 C 0.9707(3) 0.8389(7) 0.7767(3) 0.0324(15) Uani 1 1 d . .
C12 C 0.9569(3) 0.7710(7) 0.7129(3) 0.0313(15) Uani 1 1 d . .
C13 C 0.9368(3) 0.6428(7) 0.7332(3) 0.0367(17) Uani 1 1 d . .
C14 C 0.8915(3) 0.5849(7) 0.6962(3) 0.0353(16) Uani 1 1 d . .
C15 C 0.8645(3) 0.6501(7) 0.6370(3) 0.0304(15) Uani 1 1 d . .
C16 C 0.8024(3) 0.6208(6) 0.6366(3) 0.0280(14) Uani 1 1 d . .
C17 C 0.7612(3) 0.7137(6) 0.6187(2) 0.0246(13) Uani 1 1 d . .
C18 C 0.7803(3) 0.8397(6) 0.5996(2) 0.0229(13) Uani 1 1 d . .
C19 C 0.7379(2) 0.9327(6) 0.6235(2) 0.0212(12) Uani 1 1 d . .
C20 C 0.7581(3) 1.0471(6) 0.6479(2) 0.0228(13) Uani 1 1 d . .
C21 C 0.7280(3) 1.1244(6) 0.7044(3) 0.0245(13) Uani 1 1 d . .
C22 C 0.7818(3) 1.1625(6) 0.7502(3) 0.0263(13) Uani 1 1 d . .
C23 C 0.7822(3) 1.1547(6) 0.8212(3) 0.0274(14) Uani 1 1 d . .
C24 C 0.8373(3) 1.1322(6) 0.8589(3) 0.0299(15) Uani 1 1 d . .
C25 C 0.8902(3) 1.1199(6) 0.8235(3) 0.0338(16) Uani 1 1 d . .
C26 C 0.9331(3) 1.0221(7) 0.8438(3) 0.0333(16) Uani 1 1 d . .
C27 C 0.9220(3) 0.9438(7) 0.8984(3) 0.0378(17) Uani 1 1 d . .
C28 C 0.9349(3) 0.8070(6) 0.8942(3) 0.0301(15) Uani 1 1 d . .
C29 C 0.9590(3) 0.7553(7) 0.8346(3) 0.0339(16) Uani 1 1 d . .
C30 C 0.9374(3) 0.6353(7) 0.8090(3) 0.0303(15) Uani 1 1 d . .
C31 C 0.8932(3) 0.5687(6) 0.8430(3) 0.0313(15) Uani 1 1 d . .
C32 C 0.8456(3) 0.5070(6) 0.8039(3) 0.0290(14) Uani 1 1 d . .
C33 C 0.8455(3) 0.5159(6) 0.7318(3) 0.0289(14) Uani 1 1 d . .
C34 C 0.7905(3) 0.5380(6) 0.6944(3) 0.0306(15) Uani 1 1 d . .
C35 C 0.7382(3) 0.5537(6) 0.7305(3) 0.0292(14) Uani 1 1 d . .
C36 C 0.6951(3) 0.6502(6) 0.7106(3) 0.0282(14) Uani 1 1 d . .
C37 C 0.7055(3) 0.7277(6) 0.6551(3) 0.0282(14) Uani 1 1 d . .
C38 C 0.6823(2) 0.8657(5) 0.6483(2) 0.0199(12) Uani 1 1 d . .
C39 C 0.6690(3) 0.9189(6) 0.7205(3) 0.0236(13) Uani 1 1 d . .
C40 C 0.6895(3) 1.0335(6) 0.7443(3) 0.0241(13) Uani 1 1 d . .
C41 C 0.6910(3) 1.0273(7) 0.8210(3) 0.0303(15) Uani 1 1 d . .
C42 C 0.6707(3) 0.9003(6) 0.8418(3) 0.0256(14) Uani 1 1 d . .
C43 C 0.6577(3) 0.8335(6) 0.7781(3) 0.0244(13) Uani 1 1 d . .
C44 C 0.6697(3) 0.7041(6) 0.7733(3) 0.0249(14) Uani 1 1 d . .
C45 C 0.6970(3) 0.6369(6) 0.8322(3) 0.0326(15) Uani 1 1 d . .
C46 C 0.7388(3) 0.5454(6) 0.8046(3) 0.0310(15) Uani 1 1 d . .
C47 C 0.7911(3) 0.5232(6) 0.8407(3) 0.0296(14) Uani 1 1 d . .
C48 C 0.8057(3) 0.5943(6) 0.9044(3) 0.0312(15) Uani 1 1 d . .
C49 C 0.8684(3) 0.6233(6) 0.9054(3) 0.0306(15) Uani 1 1 d . .
C50 C 0.8894(3) 0.7399(7) 0.9302(3) 0.0319(15) Uani 1 1 d . .
C51 C 0.8476(3) 0.8327(6) 0.9566(2) 0.0269(14) Uani 1 1 d . .
C52 C 0.8668(3) 0.9585(7) 0.9369(3) 0.0299(15) Uani 1 1 d . .
C53 C 0.8246(3) 1.0501(6) 0.9174(3) 0.0316(15) Uani 1 1 d . .
C54 C 0.7631(3) 1.0200(6) 0.9173(3) 0.0307(15) Uani 1 1 d . .
C55 C 0.7352(3) 1.0847(6) 0.8579(3) 0.0304(15) Uani 1 1 d . .
C56 C 0.7440(3) 0.8978(7) 0.9364(3) 0.0321(16) Uani 1 1 d . .
C57 C 0.6964(3) 0.8368(7) 0.8976(3) 0.0290(14) Uani 1 1 d . .
C58 C 0.7099(3) 0.7041(7) 0.8924(3) 0.0327(16) Uani 1 1 d . .
C59 C 0.7658(3) 0.6823(7) 0.9292(3) 0.0354(16) Uani 1 1 d . .
C60 C 0.7874(3) 0.8022(6) 0.9560(2) 0.0300(15) Uani 1 1 d . .
C61 C 0.6952(3) 1.2470(6) 0.6783(3) 0.0304(14) Uani 1 1 d . .
H61A H 0.6774 1.2905 0.7184 0.036 Uiso 1 1 calc R U
H61B H 0.7246 1.3058 0.6583 0.036 Uiso 1 1 calc R U
C62 C 0.6470(3) 1.2217(6) 0.6248(3) 0.0257(14) Uani 1 1 d . .
C63 C 0.5893(3) 1.2086(6) 0.6439(3) 0.0252(13) Uani 1 1 d . .
H63 H 0.5795 1.2137 0.6914 0.030 Uiso 1 1 calc R U
C64 C 0.5442(3) 1.1878(6) 0.5943(3) 0.0230(13) Uani 1 1 d . .
C65 C 0.5586(3) 1.1793(6) 0.5253(3) 0.0258(14) Uani 1 1 d . .
H65 H 0.5283 1.1657 0.4913 0.031 Uiso 1 1 calc R U
C66 C 0.6167(3) 1.1904(6) 0.5055(3) 0.0261(14) Uani 1 1 d . .
H66 H 0.6263 1.1833 0.4580 0.031 Uiso 1 1 calc R U
C67 C 0.6612(3) 1.2117(6) 0.5541(3) 0.0246(13) Uani 1 1 d . .
C68 C 0.7419(3) 1.1635(7) 0.4800(3) 0.0396(16) Uani 1 1 d . .
H68A H 0.7310 1.0731 0.4829 0.059 Uiso 1 1 calc R U
H68B H 0.7851 1.1713 0.4791 0.059 Uiso 1 1 calc R U
H68C H 0.7246 1.2006 0.4378 0.059 Uiso 1 1 calc R U
C69 C 0.4422(3) 1.1449(8) 0.5731(3) 0.0394(17) Uani 1 1 d . .
H69A H 0.4347 1.2172 0.5420 0.059 Uiso 1 1 calc R U
H69B H 0.4061 1.1254 0.5985 0.059 Uiso 1 1 calc R U
H69C H 0.4537 1.0702 0.5459 0.059 Uiso 1 1 calc R U
C70 C 0.6296(3) 0.8800(6) 0.5955(3) 0.0227(13) Uani 1 1 d . .
H70A H 0.6191 0.9716 0.5919 0.027 Uiso 1 1 calc R U
H70B H 0.6430 0.8518 0.5495 0.027 Uiso 1 1 calc R U
C71 C 0.5747(3) 0.8055(6) 0.6138(2) 0.0231(13) Uani 1 1 d . .
C72 C 0.5300(3) 0.8608(6) 0.6515(2) 0.0244(13) Uani 1 1 d . .
H72 H 0.5343 0.9459 0.6679 0.029 Uiso 1 1 calc R U
C73 C 0.4785(3) 0.7925(6) 0.6658(2) 0.0231(13) Uani 1 1 d . .
C74 C 0.4722(3) 0.6680(6) 0.6423(3) 0.0280(14) Uani 1 1 d . .
H74 H 0.4372 0.6215 0.6521 0.034 Uiso 1 1 calc R U
C75 C 0.5168(3) 0.6112(6) 0.6047(3) 0.0266(13) Uani 1 1 d . .
H75 H 0.5122 0.5259 0.5887 0.032 Uiso 1 1 calc R U
C76 C 0.5680(2) 0.6783(6) 0.5903(2) 0.0220(13) Uani 1 1 d . .
C77 C 0.6106(3) 0.5021(6) 0.5307(3) 0.0384(16) Uani 1 1 d . .
H77A H 0.6042 0.4482 0.5713 0.058 Uiso 1 1 calc R U
H77B H 0.6477 0.4774 0.5088 0.058 Uiso 1 1 calc R U
H77C H 0.5776 0.4911 0.4977 0.058 Uiso 1 1 calc R U
C78 C 0.4438(3) 0.9525(6) 0.7433(3) 0.0341(15) Uani 1 1 d . .
H78A H 0.4775 0.9345 0.7744 0.051 Uiso 1 1 calc R U
H78B H 0.4088 0.9725 0.7707 0.051 Uiso 1 1 calc R U
H78C H 0.4532 1.0255 0.7138 0.051 Uiso 1 1 calc R U
C1S C 0.9272(3) 0.2452(7) 0.5275(3) 0.0333(15) Uani 1 1 d . .
S1 S 0.95323(11) 0.1528(3) 0.47461(10) 0.0689(7) Uani 1 1 d . .
S2 S 0.90032(9) 0.33804(18) 0.58099(8) 0.0429(5) Uani 1 1 d . .

loop_
_atom_site_aniso_label
_atom_site_aniso_U_11
_atom_site_aniso_U_22
_atom_site_aniso_U_33
_atom_site_aniso_U_23
_atom_site_aniso_U_13
_atom_site_aniso_U_12
O1 0.034(3) 0.026(3) 0.038(2) 0.0023(18) 0.0056(18) 0.001(2)
O2 0.026(2) 0.039(3) 0.028(2) 0.0055(18) 0.0046(16) 0.005(2)
O3 0.028(2) 0.035(3) 0.0281(19) -0.0009(18) 0.0045(16) -0.001(2)
O4 0.028(2) 0.017(2) 0.032(2) -0.0030(16) -0.0017(16) 0.0004(18)
C1 0.027(3) 0.034(4) 0.016(3) -0.004(2) 0.007(2) -0.005(3)
C2 0.024(3) 0.054(5) 0.015(3) -0.006(3) 0.005(2) 0.000(3)
C3 0.029(4) 0.047(5) 0.026(3) -0.004(3) 0.006(2) 0.002(3)
C4 0.024(4) 0.048(5) 0.025(3) 0.009(3) 0.003(2) -0.013(3)
C5 0.039(4) 0.033(4) 0.025(3) 0.003(3) 0.006(2) -0.004(3)
C6 0.037(4) 0.026(4) 0.028(3) 0.011(3) 0.001(3) -0.007(3)
C7 0.036(4) 0.021(4) 0.027(3) -0.001(2) 0.006(2) -0.011(3)
C8 0.030(4) 0.026(4) 0.042(3) 0.000(3) 0.005(3) -0.011(3)
C9 0.021(4) 0.040(5) 0.044(3) 0.005(3) 0.004(3) -0.012(3)
C10 0.019(3) 0.042(5) 0.031(3) -0.002(3) 0.001(2) -0.007(3)
C11 0.018(3) 0.049(5) 0.030(3) 0.002(3) -0.001(2) 0.000(3)
C12 0.019(3) 0.040(5) 0.035(3) -0.006(3) 0.005(2) 0.003(3)
C13 0.024(4) 0.049(5) 0.037(3) -0.002(3) 0.005(3) 0.017(3)
C14 0.034(4) 0.036(4) 0.035(3) -0.007(3) -0.001(3) 0.018(3)
C15 0.035(4) 0.036(4) 0.020(3) -0.007(3) 0.001(2) 0.013(3)
C16 0.044(4) 0.022(4) 0.019(3) -0.007(2) -0.002(2) 0.005(3)
C17 0.035(4) 0.026(4) 0.014(2) -0.004(2) 0.001(2) -0.002(3)
C18 0.027(3) 0.030(4) 0.012(2) 0.000(2) -0.003(2) -0.001(3)
C19 0.019(3) 0.026(4) 0.019(2) 0.001(2) -0.001(2) 0.000(3)
C20 0.025(3) 0.022(4) 0.022(3) 0.005(2) -0.004(2) -0.001(3)
C21 0.026(4) 0.019(4) 0.029(3) -0.005(2) -0.003(2) -0.004(2)
C22 0.035(4) 0.014(3) 0.031(3) -0.003(2) -0.005(2) -0.003(3)
C23 0.036(4) 0.018(4) 0.029(3) -0.007(2) 0.006(2) 0.001(3)
C24 0.047(4) 0.022(4) 0.021(3) -0.009(2) -0.003(2) -0.008(3)
C25 0.036(4) 0.027(4) 0.038(3) -0.005(3) -0.009(3) -0.008(3)
C26 0.023(4) 0.040(5) 0.036(3) -0.005(3) -0.003(2) -0.016(3)
C27 0.035(4) 0.049(5) 0.029(3) -0.003(3) -0.015(3) 0.001(3)
C28 0.027(4) 0.036(4) 0.026(3) 0.003(3) -0.010(2) 0.003(3)
C29 0.027(4) 0.043(5) 0.032(3) 0.004(3) -0.002(2) 0.006(3)
C30 0.024(3) 0.037(4) 0.030(3) 0.001(3) -0.004(2) 0.015(3)
C31 0.038(4) 0.028(4) 0.027(3) 0.003(3) -0.009(3) 0.007(3)
C32 0.042(4) 0.018(4) 0.027(3) 0.004(2) -0.003(2) 0.007(3)
C33 0.037(4) 0.020(4) 0.029(3) -0.001(2) 0.001(2) 0.006(3)
C34 0.053(5) 0.014(4) 0.024(3) -0.007(2) -0.006(3) 0.001(3)
C35 0.034(4) 0.015(4) 0.038(3) 0.000(2) -0.009(3) 0.001(3)
C36 0.029(4) 0.029(4) 0.027(3) -0.004(3) -0.001(2) -0.008(3)
C37 0.033(4) 0.031(4) 0.020(3) -0.005(2) -0.007(2) -0.004(3)
C38 0.021(3) 0.017(3) 0.022(3) 0.001(2) -0.001(2) -0.002(2)
C39 0.021(3) 0.027(4) 0.023(3) 0.002(2) 0.001(2) 0.001(3)
C40 0.025(3) 0.023(4) 0.024(3) -0.002(2) 0.000(2) 0.005(3)
C41 0.030(4) 0.033(4) 0.028(3) -0.007(3) 0.001(2) 0.010(3)
C42 0.017(3) 0.032(4) 0.028(3) -0.004(2) 0.007(2) 0.005(3)
C43 0.017(3) 0.033(4) 0.023(3) 0.001(2) 0.001(2) -0.003(3)
C44 0.022(3) 0.027(4) 0.025(3) -0.002(2) 0.004(2) -0.007(3)
C45 0.032(4) 0.020(4) 0.046(4) 0.009(3) 0.011(3) -0.001(3)
C46 0.035(4) 0.019(4) 0.039(3) 0.001(3) 0.005(3) -0.004(3)
C47 0.042(4) 0.018(4) 0.029(3) 0.005(2) 0.006(3) 0.004(3)
C48 0.035(4) 0.031(4) 0.028(3) 0.014(3) -0.002(2) -0.003(3)
C49 0.037(4) 0.035(4) 0.020(3) 0.007(2) -0.004(2) 0.009(3)
C50 0.038(4) 0.038(4) 0.020(3) 0.003(3) -0.008(2) 0.004(3)
C51 0.031(4) 0.037(4) 0.012(2) -0.001(2) -0.004(2) 0.000(3)
C52 0.034(4) 0.036(4) 0.020(3) -0.008(2) -0.003(2) -0.010(3)
C53 0.042(4) 0.034(4) 0.020(3) -0.008(3) -0.003(2) 0.002(3)
C54 0.045(4) 0.032(4) 0.016(3) -0.006(2) 0.001(2) 0.007(3)
C55 0.031(4) 0.031(4) 0.030(3) -0.002(3) 0.005(2) 0.007(3)
C56 0.031(4) 0.052(5) 0.013(3) -0.005(3) 0.005(2) -0.002(3)
C57 0.027(4) 0.038(4) 0.023(3) 0.001(3) 0.009(2) -0.003(3)
C58 0.030(4) 0.046(5) 0.022(3) 0.011(3) 0.006(2) -0.005(3)
C59 0.054(5) 0.033(4) 0.020(3) 0.008(3) 0.006(3) -0.002(3)
C60 0.038(4) 0.038(4) 0.013(3) 0.002(2) 0.000(2) -0.003(3)
C61 0.035(4) 0.020(4) 0.036(3) -0.001(3) -0.009(3) 0.003(3)
C62 0.033(4) 0.014(3) 0.030(3) -0.001(2) -0.004(2) 0.005(3)
C63 0.031(4) 0.023(4) 0.022(3) 0.000(2) 0.001(2) 0.006(3)
C64 0.023(3) 0.020(4) 0.026(3) 0.004(2) 0.005(2) 0.005(2)
C65 0.036(4) 0.021(4) 0.021(3) 0.001(2) -0.002(2) 0.001(3)
C66 0.034(4) 0.020(4) 0.024(3) 0.004(2) 0.004(2) 0.002(3)
C67 0.027(4) 0.016(3) 0.031(3) 0.005(2) 0.002(2) 0.002(2)
C68 0.040(4) 0.032(4) 0.047(4) 0.007(3) 0.017(3) 0.004(3)
C69 0.021(4) 0.057(5) 0.040(3) 0.004(3) 0.003(3) 0.008(3)
C70 0.024(3) 0.021(3) 0.023(3) 0.001(2) -0.004(2) -0.001(2)
C71 0.024(3) 0.022(4) 0.023(3) 0.001(2) -0.004(2) 0.000(2)
C72 0.034(4) 0.019(4) 0.020(3) -0.001(2) -0.001(2) 0.000(3)
C73 0.022(3) 0.026(4) 0.021(3) 0.003(2) 0.001(2) 0.003(3)
C74 0.028(4) 0.026(4) 0.029(3) 0.007(3) -0.002(2) -0.004(3)
C75 0.030(4) 0.020(3) 0.029(3) 0.002(2) -0.003(2) -0.004(3)
C76 0.021(3) 0.024(4) 0.021(3) 0.002(2) -0.004(2) 0.000(2)
C77 0.054(5) 0.017(4) 0.045(4) -0.005(3) 0.013(3) -0.002(3)
C78 0.042(4) 0.025(4) 0.036(3) -0.001(3) 0.010(3) 0.000(3)
C1S 0.036(4) 0.035(4) 0.028(3) 0.000(3) -0.004(2) -0.003(3)
S1 0.0783(17) 0.0762(18) 0.0526(11) -0.0262(11) 0.0104(10) -0.0045(14)
S2 0.0522(12) 0.0360(11) 0.0405(9) 0.0032(7) 0.0024(7) 0.0057(9)

loop_
_atom_type_symbol
_atom_type_description
_atom_type_scat_dispersion_real
_atom_type_scat_dispersion_imag
_atom_type_scat_source
C C 0.0181 0.0091 'International Tables Vol C Tables 4.2.6.8 and 6.1.1.4'
H H 0.0000 0.0000 'International Tables Vol C Tables 4.2.6.8 and 6.1.1.4'
O O 0.0492 0.0322 'International Tables Vol C Tables 4.2.6.8 and 6.1.1.4'
S S 0.3331 0.5567 'International Tables Vol C Tables 4.2.6.8 and 6.1.1.4'

loop_
_geom_angle_atom_site_label_1
_geom_angle_atom_site_label_2
_geom_angle_atom_site_label_3
_geom_angle
C67 O1 C68 116.6(5)
C64 O2 C69 116.8(4)
C73 O3 C78 116.7(5)
C76 O4 C77 116.6(5)
C18 C1 C5 120.1(6)
C18 C1 C2 119.4(6)
C5 C1 C2 107.6(5)
C15 C2 C1 120.3(6)
C15 C2 C3 120.0(5)
C1 C2 C3 107.8(6)
C12 C3 C4 120.3(5)
C12 C3 C2 119.1(6)
C4 C3 C2 108.1(6)
C9 C4 C3 119.7(5)
C9 C4 C5 121.1(6)
C3 C4 C5 107.6(6)
C6 C5 C1 118.8(6)
C6 C5 C4 119.8(5)
C1 C5 C4 108.8(6)
C5 C6 C20 121.0(6)
C5 C6 C7 119.7(6)
C20 C6 C7 109.0(5)
C8 C7 C22 121.5(5)
C8 C7 C6 120.5(6)
C22 C7 C6 107.3(5)
C7 C8 C25 119.5(6)
C7 C8 C9 119.2(5)
C25 C8 C9 108.4(6)
C4 C9 C10 120.2(6)
C4 C9 C8 119.8(6)
C10 C9 C8 108.1(5)
C11 C10 C9 120.0(5)
C11 C10 C26 121.7(6)
C9 C10 C26 107.4(6)
C10 C11 C29 119.6(5)
C10 C11 C12 119.3(5)
C29 C11 C12 108.7(6)
C3 C12 C11 120.4(6)
C3 C12 C13 121.1(6)
C11 C12 C13 106.4(5)
C14 C13 C30 119.1(6)
C14 C13 C12 119.4(6)
C30 C13 C12 108.6(6)
C13 C14 C33 120.4(5)
C13 C14 C15 119.9(7)
C33 C14 C15 108.3(6)
C2 C15 C16 119.8(6)
C2 C15 C14 120.5(6)
C16 C15 C14 107.4(6)
C17 C16 C15 120.1(6)
C17 C16 C34 118.9(6)
C15 C16 C34 108.6(5)
C16 C17 C18 120.4(6)
C16 C17 C37 122.0(5)
C18 C17 C37 107.3(5)
C1 C18 C17 120.0(5)
C1 C18 C19 120.6(5)
C17 C18 C19 109.4(5)
C20 C19 C18 118.9(5)
C20 C19 C38 124.6(5)
C18 C19 C38 110.1(5)
C19 C20 C6 120.4(6)
C19 C20 C21 124.3(5)
C6 C20 C21 108.6(5)
C40 C21 C20 107.3(5)
C40 C21 C22 108.9(4)
C20 C21 C22 101.1(5)
C40 C21 C61 114.2(5)
C20 C21 C61 114.7(4)
C22 C21 C61 109.7(5)
C23 C22 C7 119.4(5)
C23 C22 C21 123.3(5)
C7 C22 C21 111.0(5)
C22 C23 C24 120.2(5)
C22 C23 C55 121.1(6)
C24 C23 C55 107.0(5)
C25 C24 C23 120.2(5)
C25 C24 C53 120.6(6)
C23 C24 C53 108.0(6)
C24 C25 C8 119.1(6)
C24 C25 C26 120.2(6)
C8 C25 C26 107.8(6)
C27 C26 C10 118.9(7)
C27 C26 C25 120.0(6)
C10 C26 C25 108.3(5)
C26 C27 C28 120.3(6)
C26 C27 C52 119.9(6)
C28 C27 C52 107.6(6)
C29 C28 C50 120.2(6)
C29 C28 C27 120.6(6)
C50 C28 C27 107.8(6)
C28 C29 C30 119.5(6)
C28 C29 C11 118.9(6)
C30 C29 C11 109.2(5)
C31 C30 C29 121.3(5)
C31 C30 C13 120.3(6)
C29 C30 C13 107.1(6)
C30 C31 C32 120.4(5)
C30 C31 C49 118.9(6)
C32 C31 C49 108.3(6)
C33 C32 C47 119.9(6)
C33 C32 C31 118.5(6)
C47 C32 C31 108.6(5)
C32 C33 C34 119.7(6)
C32 C33 C14 121.2(6)
C34 C33 C14 107.4(5)
C35 C34 C33 119.8(5)
C35 C34 C16 119.3(6)
C33 C34 C16 108.3(6)
C34 C35 C46 120.1(6)
C34 C35 C36 121.2(5)
C46 C35 C36 107.6(5)
C37 C36 C35 119.9(6)
C37 C36 C44 119.7(6)
C35 C36 C44 108.5(5)
C36 C37 C17 118.6(6)
C36 C37 C38 124.1(5)
C17 C37 C38 110.3(5)
C19 C38 C39 107.1(4)
C19 C38 C37 100.3(5)
C39 C38 C37 109.6(4)
C19 C38 C70 111.8(4)
C39 C38 C70 113.6(5)
C37 C38 C70 113.5(4)
C40 C39 C43 110.2(5)
C40 C39 C38 123.7(5)
C43 C39 C38 120.8(5)
C39 C40 C41 107.5(5)
C39 C40 C21 125.3(5)
C41 C40 C21 122.3(5)
C55 C41 C42 119.3(5)
C55 C41 C40 120.6(6)
C42 C41 C40 108.1(5)
C57 C42 C43 120.5(6)
C57 C42 C41 121.4(5)
C43 C42 C41 105.5(5)
C44 C43 C42 119.6(5)
C44 C43 C39 120.9(5)
C42 C43 C39 108.6(5)
C43 C44 C45 119.9(5)
C43 C44 C36 120.8(5)
C45 C44 C36 107.1(5)
C58 C45 C46 121.0(6)
C58 C45 C44 119.2(6)
C46 C45 C44 107.3(5)
C47 C46 C35 120.4(6)
C47 C46 C45 118.7(5)
C35 C46 C45 109.4(6)
C46 C47 C32 120.0(5)
C46 C47 C48 120.9(6)
C32 C47 C48 107.0(6)
C59 C48 C49 119.9(6)
C59 C48 C47 119.4(6)
C49 C48 C47 108.8(5)
C50 C49 C48 121.1(6)
C50 C49 C31 119.8(6)
C48 C49 C31 107.2(5)
C49 C50 C28 120.3(5)
C49 C50 C51 119.3(6)
C28 C50 C51 108.5(6)
C60 C51 C52 120.3(6)
C60 C51 C50 118.8(6)
C52 C51 C50 108.6(5)
C53 C52 C51 119.4(6)
C53 C52 C27 121.0(6)
C51 C52 C27 107.4(6)
C52 C53 C54 120.6(6)
C52 C53 C24 118.2(6)
C54 C53 C24 109.5(5)
C56 C54 C53 120.3(6)
C56 C54 C55 120.0(6)
C53 C54 C55 107.7(5)
C41 C55 C54 120.5(6)
C41 C55 C23 119.6(5)
C54 C55 C23 107.7(5)
C54 C56 C60 119.5(6)
C54 C56 C57 119.6(5)
C60 C56 C57 108.9(6)
C42 C57 C58 120.0(5)
C42 C57 C56 119.1(6)
C58 C57 C56 107.9(6)
C45 C58 C57 120.8(5)
C45 C58 C59 119.9(6)
C57 C58 C59 107.7(6)
C48 C59 C60 119.3(6)
C48 C59 C58 119.9(6)
C60 C59 C58 108.9(6)
C51 C60 C59 121.7(6)
C51 C60 C56 119.8(6)
C59 C60 C56 106.6(5)
C62 C61 C21 114.2(5)
C62 C61 H61A 108.7
C21 C61 H61A 108.7
C62 C61 H61B 108.7
C21 C61 H61B 108.7
H61A C61 H61B 107.6
C63 C62 C67 119.2(5)
C63 C62 C61 120.6(5)
C67 C62 C61 120.1(6)
C62 C63 C64 120.9(5)
C62 C63 H63 119.6
C64 C63 H63 119.6
O2 C64 C65 126.0(5)
O2 C64 C63 114.7(4)
C65 C64 C63 119.4(6)
C66 C65 C64 120.3(5)
C66 C65 H65 119.9
C64 C65 H65 119.9
C65 C66 C67 120.6(5)
C65 C66 H66 119.7
C67 C66 H66 119.7
O1 C67 C66 124.9(5)
O1 C67 C62 115.4(5)
C66 C67 C62 119.6(6)
O1 C68 H68A 109.5
O1 C68 H68B 109.5
H68A C68 H68B 109.5
O1 C68 H68C 109.5
H68A C68 H68C 109.5
H68B C68 H68C 109.5
O2 C69 H69A 109.5
O2 C69 H69B 109.5
H69A C69 H69B 109.5
O2 C69 H69C 109.5
H69A C69 H69C 109.5
H69B C69 H69C 109.5
C71 C70 C38 114.6(4)
C71 C70 H70A 108.6
C38 C70 H70A 108.6
C71 C70 H70B 108.6
C38 C70 H70B 108.6
H70A C70 H70B 107.6
C72 C71 C76 119.3(5)
C72 C71 C70 121.0(5)
C76 C71 C70 119.7(5)
C71 C72 C73 120.5(6)
C71 C72 H72 119.8
C73 C72 H72 119.8
O3 C73 C74 116.5(5)
O3 C73 C72 123.6(5)
C74 C73 C72 119.9(5)
C75 C74 C73 120.2(6)
C75 C74 H74 119.9
C73 C74 H74 119.9
C76 C75 C74 120.3(6)
C76 C75 H75 119.9
C74 C75 H75 119.9
O4 C76 C75 125.1(6)
O4 C76 C71 114.9(5)
C75 C76 C71 119.9(5)
O4 C77 H77A 109.5
O4 C77 H77B 109.5
H77A C77 H77B 109.5
O4 C77 H77C 109.5
H77A C77 H77C 109.5
H77B C77 H77C 109.5
O3 C78 H78A 109.5
O3 C78 H78B 109.5
H78A C78 H78B 109.5
O3 C78 H78C 109.5
H78A C78 H78C 109.5
H78B C78 H78C 109.5
S1 C1S S2 179.5(6)

loop_
_geom_bond_atom_site_label_1
_geom_bond_atom_site_label_2
_geom_bond_distance
O1 C67 1.373(7)
O1 C68 1.435(7)
O2 C64 1.367(7)
O2 C69 1.421(7)
O3 C73 1.369(7)
O3 C78 1.437(7)
O4 C76 1.373(7)
O4 C77 1.431(7)
C1 C18 1.390(8)
C1 C5 1.436(9)
C1 C2 1.448(9)
C2 C15 1.390(9)
C2 C3 1.463(9)
C3 C12 1.377(9)
C3 C4 1.433(10)
C4 C9 1.390(8)
C4 C5 1.457(9)
C5 C6 1.376(9)
C6 C20 1.450(8)
C6 C7 1.477(8)
C7 C8 1.398(9)
C7 C22 1.412(9)
C8 C25 1.431(8)
C8 C9 1.459(9)
C9 C10 1.446(9)
C10 C11 1.380(9)
C10 C26 1.453(9)
C11 C29 1.449(9)
C11 C12 1.454(8)
C12 C13 1.472(10)
C13 C14 1.379(9)
C13 C30 1.469(8)
C14 C33 1.448(9)
C14 C15 1.458(8)
C15 C16 1.434(9)
C16 C17 1.384(8)
C16 C34 1.444(8)
C17 C18 1.438(8)
C17 C37 1.459(8)
C18 C19 1.447(8)
C19 C20 1.363(8)
C19 C38 1.523(8)
C20 C21 1.529(8)
C21 C40 1.510(8)
C21 C22 1.541(8)
C21 C61 1.561(8)
C22 C23 1.375(7)
C23 C24 1.449(9)
C23 C55 1.480(9)
C24 C25 1.394(9)
C24 C53 1.455(8)
C25 C26 1.458(10)
C26 C27 1.364(9)
C27 C28 1.465(10)
C27 C52 1.469(9)
C28 C29 1.391(9)
C28 C50 1.436(9)
C29 C30 1.433(10)
C30 C31 1.391(9)
C31 C32 1.454(9)
C31 C49 1.457(8)
C32 C33 1.398(8)
C32 C47 1.440(9)
C33 C34 1.444(9)
C34 C35 1.392(9)
C35 C46 1.436(8)
C35 C36 1.449(9)
C36 C37 1.369(8)
C36 C44 1.465(8)
C37 C38 1.542(9)
C38 C39 1.538(7)
C38 C70 1.561(7)
C39 C40 1.363(9)
C39 C43 1.454(8)
C40 C41 1.485(7)
C41 C55 1.356(9)
C41 C42 1.464(9)
C42 C57 1.386(8)
C42 C43 1.442(8)
C43 C44 1.387(9)
C44 C45 1.464(8)
C45 C58 1.386(9)
C45 C46 1.452(9)
C46 C47 1.382(9)
C47 C48 1.471(8)
C48 C59 1.380(9)
C48 C49 1.446(9)
C49 C50 1.391(9)
C50 C51 1.453(9)
C51 C60 1.396(9)
C51 C52 1.441(9)
C52 C53 1.399(9)
C53 C54 1.423(9)
C54 C56 1.402(9)
C54 C55 1.465(8)
C56 C60 1.446(9)
C56 C57 1.449(8)
C57 C58 1.427(10)
C58 C59 1.456(9)
C59 C60 1.440(9)
C61 C62 1.512(8)
C61 H61A 0.9900
C61 H61B 0.9900
C62 C63 1.368(8)
C62 C67 1.413(8)
C63 C64 1.403(8)
C63 H63 0.9500
C64 C65 1.382(7)
C65 C66 1.377(8)
C65 H65 0.9500
C66 C67 1.381(8)
C66 H66 0.9500
C68 H68A 0.9800
C68 H68B 0.9800
C68 H68C 0.9800
C69 H69A 0.9800
C69 H69B 0.9800
C69 H69C 0.9800
C70 C71 1.512(8)
C70 H70A 0.9900
C70 H70B 0.9900
C71 C72 1.384(8)
C71 C76 1.415(8)
C72 C73 1.396(8)
C72 H72 0.9500
C73 C74 1.387(9)
C74 C75 1.387(8)
C74 H74 0.9500
C75 C76 1.385(8)
C75 H75 0.9500
C77 H77A 0.9800
C77 H77B 0.9800
C77 H77C 0.9800
C78 H78A 0.9800
C78 H78B 0.9800
C78 H78C 0.9800
C1S S1 1.532(7)
C1S S2 1.551(7)
